data_7203211
loop_
_publ_author_name
'Gale, Philip A.'
'Light, Mark E.'
'Quesada, Roberto'

_publ_section_title
;
 Tetrakis(thiourea)platinum(ii) oxocarbodianions salts as molecular
 building blocks for the synthesis of hydrogen bonded networks in the
 solid state
;
_journal_issue 2
_journal_name_full CrystEngComm
_journal_page_first 178
_journal_paper_doi 10.1039/b516238f
_journal_volume 8
_journal_year 2006
_chemical_formula_sum 'C18 H44 N8 O12 Pt S8'
_chemical_formula_weight 1016.18
_chemical_name_systematic
;
?
;
_space_group_IT_number 15
_symmetry_cell_setting monoclinic
_symmetry_space_group_name_Hall '-C 2yc'
_symmetry_space_group_name_H-M 'C 1 2/c 1'
_atom_sites_solution_hydrogens geom
_atom_sites_solution_primary direct
_atom_sites_solution_secondary difmap
_audit_creation_method SHELXL-97
_cell_angle_alpha 90.00
_cell_angle_beta 127.24(3)
_cell_angle_gamma 90.00
_cell_formula_units_Z 4
_cell_length_a 21.409(4)
_cell_length_b 14.734(3)
_cell_length_c 14.767(3)
_cell_measurement_reflns_used 4381
_cell_measurement_temperature 120(2)
_cell_measurement_theta_max 27.48
_cell_measurement_theta_min 2.91
_cell_volume 3708.4(19)
_computing_cell_refinement 'DENZO (Otwinowski & Minor, 1997) & COLLECT (Hooft, R.W.W., 1998)'
_computing_data_collection 'COLLECT (Hooft, R.W.W., 1998)'
_computing_data_reduction 'DENZO (Otwinowski & Minor, 1997) & COLLECT (Hooft, R.W.W., 1998)'
_computing_molecular_graphics 'CAMERON (Watkin, et al., 1993)'
_computing_publication_material 'WINGX (Farrugia, 1998)'
_computing_structure_refinement 'SHELXL-97 (Sheldrick, 1997)'
_computing_structure_solution 'SHELXS-97 (Sheldrick, 1997)'
_diffrn_ambient_temperature 120(2)
_diffrn_detector_area_resol_mean 9.091
_diffrn_measured_fraction_theta_full 0.998
_diffrn_measured_fraction_theta_max 0.998
_diffrn_measurement_device_type 'Bruker-Nonius CCD camera on \k-goniostat'
_diffrn_measurement_method '\f & \w scans to fill the asymmetric unit'
_diffrn_radiation_monochromator graphite
_diffrn_radiation_source 'Bruker Nonius FR591 Rotating Anode'
_diffrn_radiation_type MoK\a
_diffrn_radiation_wavelength 0.71073
_diffrn_reflns_av_R_equivalents 0.0668
_diffrn_reflns_av_sigmaI/netI 0.0430
_diffrn_reflns_limit_h_max 27
_diffrn_reflns_limit_h_min -27
_diffrn_reflns_limit_k_max 19
_diffrn_reflns_limit_k_min -19
_diffrn_reflns_limit_l_max 19
_diffrn_reflns_limit_l_min -19
_diffrn_reflns_number 36424
_diffrn_reflns_theta_full 27.48
_diffrn_reflns_theta_max 27.48
_diffrn_reflns_theta_min 3.22
_diffrn_standards_number 0
_exptl_absorpt_coefficient_mu 4.297
_exptl_absorpt_correction_T_max 0.9190
_exptl_absorpt_correction_T_min 0.5650
_exptl_absorpt_correction_type multi-scan
_exptl_absorpt_process_details
;
SADABS V2.10 (Sheldrick, G.M., 2003)
;
_exptl_crystal_colour Orange
_exptl_crystal_density_diffrn 1.820
_exptl_crystal_density_method 'not measured'
_exptl_crystal_description Blade
_exptl_crystal_F_000 2040
_exptl_crystal_size_max 0.15
_exptl_crystal_size_mid 0.04
_exptl_crystal_size_min 0.02
_refine_diff_density_max 1.088
_refine_diff_density_min -0.910
_refine_diff_density_rms 0.127
_refine_ls_extinction_method none
_refine_ls_goodness_of_fit_ref 1.038
_refine_ls_hydrogen_treatment mixed
_refine_ls_matrix_type full
_refine_ls_number_parameters 226
_refine_ls_number_reflns 4247
_refine_ls_number_restraints 0
_refine_ls_restrained_S_all 1.038
_refine_ls_R_factor_all 0.0480
_refine_ls_R_factor_gt 0.0280
_refine_ls_shift/su_max 0.002
_refine_ls_shift/su_mean 0.000
_refine_ls_structure_factor_coef Fsqd
_refine_ls_weighting_details 'calc w=1/[\s^2^(Fo^2^)+(0.0094P)^2^+12.5824P] where P=(Fo^2^+2Fc^2^)/3'
_refine_ls_weighting_scheme calc
_refine_ls_wR_factor_gt 0.0465
_refine_ls_wR_factor_ref 0.0516
_reflns_number_gt 3304
_reflns_number_total 4247
_reflns_threshold_expression >2sigma(I)
_cod_data_source_file b516238f.txt
_cod_data_source_block 2005sot0273
_cod_depositor_comments
;
The following automatic conversions were performed:
'_symmetry_cell_setting' value 'Monoclinic' changed to 'monoclinic'
according to '/home/saulius/struct/CIF-dictionaries/cif_core.dic'
dictionary named 'cif_core.dic' version 2.4.1 from 2010-06-29.

Automatic conversion script
Id: cif_fix_enum 1527 2010-12-29 10:47:43Z saulius 
;
_cod_original_cell_volume 3708.3(13)
_cod_original_sg_symbol_H-M C2/c
_cod_database_code 7203211

loop_
_symmetry_equiv_pos_as_xyz
'x, y, z'
'-x, y, -z+1/2'
'x+1/2, y+1/2, z'
'-x+1/2, y+1/2, -z+1/2'
'-x, -y, -z'
'x, -y, z-1/2'
'-x+1/2, -y+1/2, -z'
'x+1/2, -y+1/2, z-1/2'

loop_
_atom_site_label
_atom_site_type_symbol
_atom_site_fract_x
_atom_site_fract_y
_atom_site_fract_z
_atom_site_U_iso_or_equiv
_atom_site_adp_type
_atom_site_occupancy
_atom_site_symmetry_multiplicity
_atom_site_calc_flag
_atom_site_refinement_flags
_atom_site_disorder_assembly
_atom_site_disorder_group
O2 O 0.23450(13) 0.92649(16) 0.34728(19) 0.0225(5) Uani 1 1 d . . .
O1 O 0.16913(14) 0.65245(16) -0.06266(19) 0.0237(6) Uani 1 1 d . . .
C3 C 0.1460(2) 0.6232(3) 0.0919(3) 0.0284(9) Uani 1 1 d . . .
H3A H 0.0889 0.6295 0.0373 0.043 Uiso 1 1 calc R . .
H3B H 0.1633 0.6428 0.1673 0.043 Uiso 1 1 calc R . .
H3C H 0.1605 0.5595 0.0954 0.043 Uiso 1 1 calc R . .
C4 C 0.2909(2) 0.6586(3) 0.1545(3) 0.0291(9) Uani 1 1 d . . .
H4A H 0.2953 0.5924 0.1537 0.044 Uiso 1 1 calc R . .
H4B H 0.3068 0.6780 0.2292 0.044 Uiso 1 1 calc R . .
H4C H 0.3250 0.6871 0.1394 0.044 Uiso 1 1 calc R . .
C6 C 0.2750(2) 0.9280(3) 0.2110(3) 0.0321(9) Uani 1 1 d . . .
H6A H 0.2540 0.9897 0.1884 0.048 Uiso 1 1 calc R . .
H6B H 0.2670 0.8965 0.1462 0.048 Uiso 1 1 calc R . .
H6C H 0.3313 0.9306 0.2739 0.048 Uiso 1 1 calc R . .
C5 C 0.1275(2) 0.8868(3) 0.1340(3) 0.0329(10) Uani 1 1 d . . .
H5A H 0.0919 0.8529 0.1424 0.049 Uiso 1 1 calc R . .
H5B H 0.1210 0.8660 0.0657 0.049 Uiso 1 1 calc R . .
H5C H 0.1153 0.9517 0.1269 0.049 Uiso 1 1 calc R . .
O4 O 0.46891(14) 0.71409(17) 0.4029(2) 0.0269(6) Uani 1 1 d . . .
C7 C 0.48878(18) 0.6287(2) 0.2880(3) 0.0190(8) Uani 1 1 d . . .
C8 C 0.48210(18) 0.7144(2) 0.3319(3) 0.0182(7) Uani 1 1 d . . .
O3 O 0.47620(13) 0.55449(16) 0.3164(2) 0.0249(6) Uani 1 1 d . . .
O5 O 0.48002(14) 0.87338(16) 0.3232(2) 0.0263(6) Uani 1 1 d . . .
C9 C 0.49019(18) 0.8022(2) 0.2908(3) 0.0183(7) Uani 1 1 d . . .
O6 O 0.44237(18) 0.8582(2) 0.5039(3) 0.0369(7) Uani 1 1 d . . .
H99 H 0.456(3) 0.829(3) 0.471(4) 0.058(17) Uiso 1 1 d . . .
H98 H 0.417(3) 0.822(4) 0.517(4) 0.075(19) Uiso 1 1 d . . .
Pt1 Pt 0.2500 0.7500 0.5000 0.01405(5) Uani 1 2 d S . .
S1 S 0.12714(5) 0.71499(6) 0.33062(7) 0.01835(18) Uani 1 1 d . . .
S2 S 0.30884(5) 0.67925(6) 0.42940(7) 0.01832(19) Uani 1 1 d . . .
S3 S 0.22598(5) 0.86850(6) 0.25537(7) 0.01943(19) Uani 1 1 d . . .
S4 S 0.19186(5) 0.69164(6) 0.04772(7) 0.02112(19) Uani 1 1 d . . .
N1 N 0.06180(16) 0.56265(19) 0.2207(2) 0.0198(6) Uani 1 1 d . . .
H1A H 0.0537 0.5037 0.2135 0.024 Uiso 1 1 calc R . .
H1B H 0.0339 0.5981 0.1607 0.024 Uiso 1 1 calc R . .
C2 C 0.38194(19) 0.6078(2) 0.5321(3) 0.0181(7) Uani 1 1 d . . .
N3 N 0.43901(16) 0.5870(2) 0.5250(2) 0.0226(7) Uani 1 1 d . . .
H3D H 0.4759 0.5485 0.5736 0.027 Uiso 1 1 calc R . .
H3E H 0.4401 0.6116 0.4716 0.027 Uiso 1 1 calc R . .
N2 N 0.15772(16) 0.54534(19) 0.4119(2) 0.0215(7) Uani 1 1 d . . .
H2A H 0.1497 0.4863 0.4048 0.026 Uiso 1 1 calc R . .
H2B H 0.1937 0.5690 0.4790 0.026 Uiso 1 1 calc R . .
N4 N 0.38074(16) 0.57065(19) 0.6121(2) 0.0210(7) Uani 1 1 d . . .
H4D H 0.4177 0.5322 0.6605 0.025 Uiso 1 1 calc R . .
H4E H 0.3429 0.5843 0.6172 0.025 Uiso 1 1 calc R . .
C1 C 0.11594(19) 0.5981(2) 0.3220(3) 0.0175(7) Uani 1 1 d . . .

loop_
_atom_site_aniso_label
_atom_site_aniso_U_11
_atom_site_aniso_U_22
_atom_site_aniso_U_33
_atom_site_aniso_U_23
_atom_site_aniso_U_13
_atom_site_aniso_U_12
O2 0.0252(13) 0.0259(14) 0.0207(13) 0.0003(11) 0.0162(11) 0.0004(11)
O1 0.0294(14) 0.0264(15) 0.0183(13) -0.0008(11) 0.0161(12) 0.0003(11)
C3 0.024(2) 0.042(3) 0.023(2) 0.0036(17) 0.0161(17) 0.0001(17)
C4 0.024(2) 0.038(2) 0.023(2) 0.0028(17) 0.0128(17) -0.0009(17)
C6 0.046(2) 0.033(2) 0.034(2) -0.0087(18) 0.033(2) -0.0106(19)
C5 0.027(2) 0.032(2) 0.026(2) -0.0019(18) 0.0092(18) 0.0025(18)
O4 0.0348(15) 0.0300(15) 0.0241(14) 0.0019(11) 0.0221(13) 0.0014(12)
C7 0.0136(17) 0.0163(19) 0.0188(18) 0.0023(14) 0.0055(15) 0.0005(14)
C8 0.0131(16) 0.0207(18) 0.0162(17) 0.0030(14) 0.0064(15) 0.0008(14)
O3 0.0235(13) 0.0169(14) 0.0300(14) 0.0064(11) 0.0139(12) -0.0007(11)
O5 0.0321(15) 0.0172(14) 0.0233(14) -0.0020(11) 0.0134(12) 0.0065(11)
C9 0.0123(16) 0.018(2) 0.0151(17) -0.0008(14) 0.0034(14) 0.0013(14)
O6 0.0388(18) 0.043(2) 0.0407(18) -0.0152(15) 0.0304(16) -0.0107(15)
Pt1 0.01591(9) 0.01178(9) 0.01568(9) 0.00006(9) 0.01021(7) 0.00042(9)
S1 0.0183(4) 0.0140(4) 0.0189(4) -0.0004(3) 0.0093(4) -0.0002(3)
S2 0.0203(4) 0.0202(5) 0.0172(4) 0.0018(4) 0.0128(4) 0.0039(4)
S3 0.0223(4) 0.0182(5) 0.0202(4) 0.0016(4) 0.0141(4) 0.0012(4)
S4 0.0236(5) 0.0211(5) 0.0188(4) 0.0006(4) 0.0129(4) 0.0022(4)
N1 0.0250(16) 0.0136(15) 0.0189(15) -0.0020(12) 0.0124(13) -0.0014(12)
C2 0.0213(18) 0.0142(18) 0.0201(18) -0.0040(14) 0.0132(16) -0.0013(14)
N3 0.0240(16) 0.0247(18) 0.0266(17) 0.0089(13) 0.0192(14) 0.0092(13)
N2 0.0271(17) 0.0172(16) 0.0206(16) -0.0018(13) 0.0147(14) -0.0038(13)
N4 0.0246(16) 0.0184(16) 0.0255(17) 0.0055(13) 0.0180(14) 0.0074(13)
C1 0.0216(18) 0.0187(19) 0.0226(19) 0.0015(15) 0.0188(16) 0.0033(14)

loop_
_atom_type_symbol
_atom_type_description
_atom_type_scat_dispersion_real
_atom_type_scat_dispersion_imag
_atom_type_scat_source
C C 0.0033 0.0016 'International Tables Vol C Tables 4.2.6.8 and 6.1.1.4'
H H 0.0000 0.0000 'International Tables Vol C Tables 4.2.6.8 and 6.1.1.4'
N N 0.0061 0.0033 'International Tables Vol C Tables 4.2.6.8 and 6.1.1.4'
O O 0.0106 0.0060 'International Tables Vol C Tables 4.2.6.8 and 6.1.1.4'
S S 0.1246 0.1234 'International Tables Vol C Tables 4.2.6.8 and 6.1.1.4'
Pt Pt -1.7033 8.3905 'International Tables Vol C Tables 4.2.6.8 and 6.1.1.4'

loop_
_geom_angle_atom_site_label_1
_geom_angle_atom_site_label_2
_geom_angle_atom_site_label_3
_geom_angle
_geom_angle_site_symmetry_1
_geom_angle_site_symmetry_3
_geom_angle_publ_flag
O3 C7 C8 120.3(3) . . ?
O3 C7 C7 119.46(19) . 2_655 ?
C8 C7 C7 120.26(19) . 2_655 ?
O4 C8 C7 120.2(3) . . ?
O4 C8 C9 119.5(3) . . ?
C7 C8 C9 120.3(3) . . ?
O5 C9 C8 119.6(3) . . ?
O5 C9 C9 121.1(2) . 2_655 ?
C8 C9 C9 119.26(18) . 2_655 ?
S2 Pt1 S2 180.00(3) . 7_566 ?
S2 Pt1 S1 89.16(3) . . ?
S2 Pt1 S1 90.84(3) 7_566 . ?
S2 Pt1 S1 90.84(3) . 7_566 ?
S2 Pt1 S1 89.16(3) 7_566 7_566 ?
S1 Pt1 S1 180.0 . 7_566 ?
C1 S1 Pt1 108.29(12) . . ?
C2 S2 Pt1 109.29(11) . . ?
O2 S3 C6 105.96(16) . . ?
O2 S3 C5 104.11(16) . . ?
C6 S3 C5 99.15(19) . . ?
O1 S4 C4 106.58(16) . . ?
O1 S4 C3 106.88(16) . . ?
C4 S4 C3 98.34(17) . . ?
N4 C2 N3 119.7(3) . . ?
N4 C2 S2 122.8(3) . . ?
N3 C2 S2 117.5(3) . . ?
N2 C1 N1 120.1(3) . . ?
N2 C1 S1 122.3(3) . . ?
N1 C1 S1 117.6(3) . . ?

loop_
_geom_bond_atom_site_label_1
_geom_bond_atom_site_label_2
_geom_bond_distance
_geom_bond_site_symmetry_2
_geom_bond_publ_flag
O2 S3 1.518(2) . ?
O1 S4 1.506(2) . ?
C3 S4 1.785(3) . ?
C4 S4 1.781(4) . ?
C6 S3 1.770(3) . ?
C5 S3 1.777(4) . ?
O4 C8 1.240(4) . ?
C7 O3 1.257(4) . ?
C7 C8 1.465(5) . ?
C7 C7 1.465(7) 2_655 ?
C8 C9 1.483(5) . ?
O5 C9 1.226(4) . ?
C9 C9 1.496(7) 2_655 ?
Pt1 S2 2.3130(9) . ?
Pt1 S2 2.3130(9) 7_566 ?
Pt1 S1 2.3405(15) . ?
Pt1 S1 2.3405(15) 7_566 ?
S1 C1 1.733(4) . ?
S2 C2 1.727(3) . ?
N1 C1 1.324(4) . ?
C2 N4 1.317(4) . ?
C2 N3 1.324(4) . ?
N2 C1 1.315(4) . ?

loop_
_geom_hbond_atom_site_label_D
_geom_hbond_atom_site_label_H
_geom_hbond_atom_site_label_A
_geom_hbond_distance_DH
_geom_hbond_distance_HA
_geom_hbond_distance_DA
_geom_hbond_angle_DHA
_geom_hbond_site_symmetry_A
O6 H99 O4 0.81(5) 2.08(5) 2.843(4) 156(5) .
N3 H3E O4 0.88 2.11 2.926(4) 154.1 .
O6 H99 O5 0.81(5) 2.62(5) 3.229(4) 133(4) .
O6 H98 S2 0.86(5) 2.80(5) 3.540(3) 145(4) .
N2 H2A O1 0.88 2.08 2.930(4) 160.9 6_566
N4 H4D O3 0.88 2.24 3.036(4) 150.6 6_566
N3 H3D O3 0.88 1.99 2.825(4) 157.0 5_666
N4 H4D O3 0.88 2.44 3.160(4) 138.9 5_666
N2 H2B O2 0.88 2.04 2.866(4) 155.3 7_566
N4 H4E O2 0.88 2.03 2.870(3) 160.6 7_566
O6 H98 S1 0.86(5) 2.97(5) 3.708(4) 145(4) 7_566
N1 H1A O5 0.88 2.01 2.880(4) 171.8 4_545
N1 H1B O6 0.88 2.03 2.870(4) 159.2 8_465
